data_7201205
loop_
_publ_author_name
'Dean, Pamela M.'
'Golding, Jacob J.'
'Pringle, Jennifer M.'
'Forsyth, Maria'
'Skelton, Brian W.'
'White, Allan H.'
'MacFarlane, Douglas R.'

_publ_section_title
;
 The effect of alkyl chain length in a series of novel
 N-alkyl-3-benzylimidazolium iodide salts
;
_journal_issue 11
_journal_name_full CrystEngComm
_journal_page_first 2456
_journal_paper_doi 10.1039/b906142h
_journal_volume 11
_journal_year 2009
_chemical_formula_moiety 'C15 H21 N2, I'
_chemical_formula_sum 'C15 H21 I N2'
_chemical_formula_weight 356.24
_chemical_name_systematic
;
?
;
_space_group_IT_number 14
_symmetry_cell_setting monoclinic
_symmetry_space_group_name_Hall '-P 2ybc'
_symmetry_space_group_name_H-M 'P 1 21/c 1'
_atom_sites_solution_hydrogens geom
_atom_sites_solution_primary direct
_atom_sites_solution_secondary difmap
_audit_creation_date 2009-02-09T23:32:12-00:00
_audit_creation_method 'WinGX routine CIF_UPDATE'
_cell_angle_alpha 90
_cell_angle_beta 106.097(2)
_cell_angle_gamma 90
_cell_formula_units_Z 4
_cell_length_a 12.2127(2)
_cell_length_b 11.3954(2)
_cell_length_c 11.6217(2)
_cell_measurement_reflns_used 19441
_cell_measurement_temperature 100(2)
_cell_measurement_theta_max 38.7772
_cell_measurement_theta_min 3.354
_cell_volume 1553.96(5)
_computing_cell_refinement
;
CrysAlis RED, Oxford Diffraction Ltd.,
Version 1.171.32.29 (release 10-06-2008 CrysAlis171 .NET)
(compiled Jun 10 2008,16:49:55)
;
_computing_data_collection
;
CrysAlis CCD, Oxford Diffraction Ltd.,
Version 1.171.32.29 (release 10-06-2008 CrysAlis171 .NET)
(compiled Jun 10 2008,16:49:55)
;
_computing_data_reduction
;
CrysAlis RED, Oxford Diffraction Ltd.,
Version 1.171.32.29 (release 10-06-2008 CrysAlis171 .NET)
(compiled Jun 10 2008,16:49:55)
;
_computing_molecular_graphics OrtepII
_computing_publication_material WinGX
_computing_structure_refinement 'SHELXL-97 (Sheldrick, 2008)'
_diffrn_ambient_temperature 100(2)
_diffrn_detector_area_resol_mean 10.4738
_diffrn_measured_fraction_theta_full 0.997
_diffrn_measured_fraction_theta_max 0.967
_diffrn_measurement_device_type
;
Oxford Diffraction Gemini diffractometer
;
_diffrn_measurement_method '\w scans'
_diffrn_orient_matrix_UB_11 0.0139896577
_diffrn_orient_matrix_UB_12 0.0408910665
_diffrn_orient_matrix_UB_13 0.0455563733
_diffrn_orient_matrix_UB_21 -0.0149740249
_diffrn_orient_matrix_UB_22 -0.0424575187
_diffrn_orient_matrix_UB_23 0.0362322102
_diffrn_orient_matrix_UB_31 0.0601345147
_diffrn_orient_matrix_UB_32 -0.0200686396
_diffrn_orient_matrix_UB_33 0.0161465376
_diffrn_radiation_monochromator graphite
_diffrn_radiation_type MoK\a
_diffrn_radiation_wavelength 0.71073
_diffrn_reflns_av_R_equivalents 0.028
_diffrn_reflns_av_unetI/netI 0.0245
_diffrn_reflns_limit_h_max 21
_diffrn_reflns_limit_h_min -21
_diffrn_reflns_limit_k_max 20
_diffrn_reflns_limit_k_min -19
_diffrn_reflns_limit_l_max 19
_diffrn_reflns_limit_l_min -20
_diffrn_reflns_number 34403
_diffrn_reflns_theta_full 38
_diffrn_reflns_theta_max 38.86
_diffrn_reflns_theta_min 3.36
_exptl_absorpt_coefficient_mu 2.048
_exptl_absorpt_correction_T_max 0.664
_exptl_absorpt_correction_T_min 0.413
_exptl_absorpt_correction_type analytical
_exptl_absorpt_process_details
;
CrysAlis RED, Oxford Diffraction Ltd.,
Version 1.171.32.29 (release 10-06-2008 CrysAlis171 .NET)
(compiled Jun 10 2008,16:49:55)
Analytical numeric absorption correction using a multifaceted crystal
model based on expressions derived by R.C. Clark & J.S.
(Clark, R. C. & Reid, J. S. (1995). Acta Cryst. A51, 887-897)
;
_exptl_crystal_colour colourless
_exptl_crystal_density_diffrn 1.523
_exptl_crystal_density_method 'not measured'
_exptl_crystal_description slab
_exptl_crystal_F_000 712
_exptl_crystal_size_max 0.49
_exptl_crystal_size_mid 0.35
_exptl_crystal_size_min 0.21
_refine_diff_density_max 1.36
_refine_diff_density_min -0.624
_refine_diff_density_rms 0.094
_refine_ls_extinction_method none
_refine_ls_goodness_of_fit_ref 1.062
_refine_ls_hydrogen_treatment constr
_refine_ls_matrix_type full
_refine_ls_number_parameters 166
_refine_ls_number_reflns 8685
_refine_ls_number_restraints 0
_refine_ls_restrained_S_all 1.062
_refine_ls_R_factor_all 0.0317
_refine_ls_R_factor_gt 0.021
_refine_ls_shift/su_max 0.002
_refine_ls_shift/su_mean 0
_refine_ls_structure_factor_coef Fsqd
_refine_ls_weighting_details 'calc w=1/[\s^2^(Fo^2^)+(0.0251P)^2^] where P=(Fo^2^+2Fc^2^)/3'
_refine_ls_weighting_scheme calc
_refine_ls_wR_factor_gt 0.0477
_refine_ls_wR_factor_ref 0.0501
_reflns_number_gt 7000
_reflns_number_total 8685
_reflns_threshold_expression I>2sigma(I)
_cod_data_source_file b906142h.txt
_cod_data_source_block jak230
_cod_original_sg_symbol_Hall -p_2ybc
_cod_database_code 7201205

loop_
_symmetry_equiv_pos_as_xyz
'x, y, z'
'-x, y+1/2, -z+1/2'
'-x, -y, -z'
'x, -y-1/2, z-1/2'

loop_
_atom_site_label
_atom_site_type_symbol
_atom_site_fract_x
_atom_site_fract_y
_atom_site_fract_z
_atom_site_U_iso_or_equiv
_atom_site_adp_type
_atom_site_occupancy
_atom_site_symmetry_multiplicity
_atom_site_calc_flag
_atom_site_refinement_flags
_atom_site_disorder_assembly
_atom_site_disorder_group
I1 I 0.348302(5) 0.472798(5) 0.198795(5) 0.01588(2) Uani 1 1 d . . .
N1 N 0.32756(7) 0.55015(7) 0.81273(7) 0.01370(13) Uani 1 1 d . . .
C1 C 0.30835(8) 0.64953(9) 0.88559(9) 0.01596(16) Uani 1 1 d . . .
H1A H 0.3482 0.7197 0.8672 0.019 Uiso 1 1 calc R . .
H1B H 0.3407 0.6308 0.9715 0.019 Uiso 1 1 calc R . .
C11 C 0.18250(8) 0.67623(8) 0.86135(8) 0.01453(15) Uani 1 1 d . . .
C12 C 0.13583(9) 0.77781(10) 0.80091(9) 0.02094(19) Uani 1 1 d . . .
H12 H 0.1829 0.8315 0.774 0.025 Uiso 1 1 calc R . .
C13 C 0.01969(10) 0.80056(11) 0.78000(11) 0.0255(2) Uani 1 1 d . . .
H13 H -0.0121 0.8703 0.7395 0.031 Uiso 1 1 calc R . .
C14 C -0.04937(9) 0.72219(11) 0.81791(10) 0.0236(2) Uani 1 1 d . . .
H14 H -0.1285 0.738 0.803 0.028 Uiso 1 1 calc R . .
C15 C -0.00353(9) 0.62043(12) 0.87772(10) 0.0241(2) Uani 1 1 d . . .
H15 H -0.0512 0.5665 0.9034 0.029 Uiso 1 1 calc R . .
C16 C 0.11266(9) 0.59748(10) 0.90013(9) 0.01988(18) Uani 1 1 d . . .
H16 H 0.1443 0.5282 0.9418 0.024 Uiso 1 1 calc R . .
C2 C 0.32567(8) 0.55512(9) 0.69672(8) 0.01407(15) Uani 1 1 d . . .
C21 C 0.31370(11) 0.66355(10) 0.62407(10) 0.0226(2) Uani 1 1 d . . .
H21A H 0.3568 0.6553 0.5648 0.034 Uiso 1 1 calc R . .
H21B H 0.3434 0.7304 0.6765 0.034 Uiso 1 1 calc R . .
H21C H 0.2331 0.6767 0.5828 0.034 Uiso 1 1 calc R . .
N3 N 0.33620(7) 0.44529(7) 0.66014(7) 0.01382(13) Uani 1 1 d . . .
C31 C 0.33303(8) 0.40786(9) 0.53720(8) 0.01534(15) Uani 1 1 d . . .
H31 H 0.3347 0.4799 0.4885 0.018 Uiso 1 1 calc R . .
C32 C 0.43810(8) 0.33495(10) 0.53993(9) 0.01847(17) Uani 1 1 d . . .
H32A H 0.5067 0.378 0.5831 0.028 Uiso 1 1 calc R . .
H32B H 0.4408 0.3196 0.4578 0.028 Uiso 1 1 calc R . .
H32C H 0.4345 0.2603 0.5807 0.028 Uiso 1 1 calc R . .
C33 C 0.22211(8) 0.34245(10) 0.48014(9) 0.01874(17) Uani 1 1 d . . .
H33A H 0.222 0.3172 0.3986 0.022 Uiso 1 1 calc R . .
H33B H 0.2193 0.271 0.5277 0.022 Uiso 1 1 calc R . .
C34 C 0.11545(9) 0.41562(11) 0.47180(10) 0.0237(2) Uani 1 1 d . . .
H34A H 0.1122 0.4367 0.5525 0.036 Uiso 1 1 calc R . .
H34B H 0.0477 0.3699 0.4316 0.036 Uiso 1 1 calc R . .
H34C H 0.118 0.4872 0.4259 0.036 Uiso 1 1 calc R . .
C4 C 0.34549(8) 0.36867(8) 0.75513(8) 0.01545(16) Uani 1 1 d . . .
H4 H 0.3541 0.2859 0.7536 0.019 Uiso 1 1 calc R . .
C5 C 0.34002(8) 0.43456(9) 0.85053(8) 0.01562(16) Uani 1 1 d . . .
H5 H 0.344 0.4066 0.9286 0.019 Uiso 1 1 calc R . .

loop_
_atom_site_aniso_label
_atom_site_aniso_U_11
_atom_site_aniso_U_22
_atom_site_aniso_U_33
_atom_site_aniso_U_23
_atom_site_aniso_U_13
_atom_site_aniso_U_12
I1 0.01792(3) 0.01500(3) 0.01431(3) -0.00027(2) 0.00379(2) -0.00099(2)
N1 0.0146(3) 0.0138(3) 0.0135(3) -0.0012(2) 0.0053(3) -0.0002(2)
C1 0.0153(4) 0.0156(4) 0.0178(4) -0.0062(3) 0.0059(3) -0.0021(3)
C11 0.0150(4) 0.0146(4) 0.0147(4) -0.0040(3) 0.0053(3) -0.0008(3)
C12 0.0243(5) 0.0148(4) 0.0242(5) -0.0008(3) 0.0076(4) 0.0002(3)
C13 0.0262(5) 0.0224(5) 0.0255(5) -0.0007(4) 0.0031(4) 0.0086(4)
C14 0.0160(4) 0.0335(6) 0.0200(4) -0.0054(4) 0.0031(4) 0.0055(4)
C15 0.0166(4) 0.0338(6) 0.0240(5) -0.0003(4) 0.0090(4) -0.0023(4)
C16 0.0171(4) 0.0230(5) 0.0207(4) 0.0031(4) 0.0070(3) 0.0002(3)
C2 0.0159(4) 0.0134(3) 0.0140(4) 0.0000(3) 0.0059(3) 0.0004(3)
C21 0.0352(6) 0.0148(4) 0.0213(4) 0.0046(3) 0.0137(4) 0.0023(4)
N3 0.0165(3) 0.0136(3) 0.0124(3) -0.0002(3) 0.0057(3) 0.0007(3)
C31 0.0178(4) 0.0179(4) 0.0112(3) -0.0005(3) 0.0056(3) 0.0017(3)
C32 0.0159(4) 0.0227(5) 0.0178(4) -0.0042(3) 0.0063(3) 0.0012(3)
C33 0.0167(4) 0.0227(5) 0.0162(4) -0.0032(3) 0.0036(3) 0.0011(3)
C34 0.0182(4) 0.0282(5) 0.0237(5) 0.0018(4) 0.0040(4) 0.0060(4)
C4 0.0204(4) 0.0124(4) 0.0142(4) 0.0011(3) 0.0059(3) 0.0009(3)
C5 0.0197(4) 0.0150(4) 0.0130(4) 0.0016(3) 0.0058(3) 0.0005(3)

loop_
_atom_type_symbol
_atom_type_description
_atom_type_scat_dispersion_real
_atom_type_scat_dispersion_imag
_atom_type_scat_source
C C 0.0033 0.0016 'International Tables Vol C Tables 4.2.6.8 and 6.1.1.4'
H H 0 0 'International Tables Vol C Tables 4.2.6.8 and 6.1.1.4'
N N 0.0061 0.0033 'International Tables Vol C Tables 4.2.6.8 and 6.1.1.4'
I I -0.4742 1.8119 'International Tables Vol C Tables 4.2.6.8 and 6.1.1.4'

loop_
_geom_angle_atom_site_label_1
_geom_angle_atom_site_label_2
_geom_angle_atom_site_label_3
_geom_angle
_geom_angle_site_symmetry_1
_geom_angle_site_symmetry_3
_geom_angle_publ_flag
C2 N1 C5 109.19(8) . . ?
C2 N1 C1 125.74(9) . . ?
C5 N1 C1 124.82(8) . . ?
N1 C1 C11 111.29(8) . . ?
N1 C1 H1A 109.4 . . ?
C11 C1 H1A 109.4 . . ?
N1 C1 H1B 109.4 . . ?
C11 C1 H1B 109.4 . . ?
H1A C1 H1B 108 . . ?
C12 C11 C16 119.76(9) . . ?
C12 C11 C1 120.90(9) . . ?
C16 C11 C1 119.35(9) . . ?
C11 C12 C13 119.78(10) . . ?
C11 C12 H12 120.1 . . ?
C13 C12 H12 120.1 . . ?
C14 C13 C12 120.35(11) . . ?
C14 C13 H13 119.8 . . ?
C12 C13 H13 119.8 . . ?
C13 C14 C15 120.18(10) . . ?
C13 C14 H14 119.9 . . ?
C15 C14 H14 119.9 . . ?
C14 C15 C16 119.91(11) . . ?
C14 C15 H15 120 . . ?
C16 C15 H15 120 . . ?
C15 C16 C11 120.02(10) . . ?
C15 C16 H16 120 . . ?
C11 C16 H16 120 . . ?
N3 C2 N1 107.62(8) . . ?
N3 C2 C21 126.99(9) . . ?
N1 C2 C21 125.39(9) . . ?
C2 C21 H21A 109.5 . . ?
C2 C21 H21B 109.5 . . ?
H21A C21 H21B 109.5 . . ?
C2 C21 H21C 109.5 . . ?
H21A C21 H21C 109.5 . . ?
H21B C21 H21C 109.5 . . ?
C2 N3 C4 109.23(8) . . ?
C2 N3 C31 126.59(8) . . ?
C4 N3 C31 124.12(8) . . ?
N3 C31 C32 109.92(8) . . ?
N3 C31 C33 110.01(8) . . ?
C32 C31 C33 112.58(9) . . ?
N3 C31 H31 108.1 . . ?
C32 C31 H31 108.1 . . ?
C33 C31 H31 108.1 . . ?
C31 C32 H32A 109.5 . . ?
C31 C32 H32B 109.5 . . ?
H32A C32 H32B 109.5 . . ?
C31 C32 H32C 109.5 . . ?
H32A C32 H32C 109.5 . . ?
H32B C32 H32C 109.5 . . ?
C34 C33 C31 113.55(9) . . ?
C34 C33 H33A 108.9 . . ?
C31 C33 H33A 108.9 . . ?
C34 C33 H33B 108.9 . . ?
C31 C33 H33B 108.9 . . ?
H33A C33 H33B 107.7 . . ?
C33 C34 H34A 109.5 . . ?
C33 C34 H34B 109.5 . . ?
H34A C34 H34B 109.5 . . ?
C33 C34 H34C 109.5 . . ?
H34A C34 H34C 109.5 . . ?
H34B C34 H34C 109.5 . . ?
C5 C4 N3 106.89(9) . . ?
C5 C4 H4 126.6 . . ?
N3 C4 H4 126.6 . . ?
C4 C5 N1 107.07(8) . . ?
C4 C5 H5 126.5 . . ?
N1 C5 H5 126.5 . . ?

loop_
_geom_bond_atom_site_label_1
_geom_bond_atom_site_label_2
_geom_bond_distance
_geom_bond_site_symmetry_2
_geom_bond_publ_flag
N1 C2 1.3432(12) . ?
N1 C5 1.3835(13) . ?
N1 C1 1.4713(12) . ?
C1 C11 1.5146(13) . ?
C1 H1A 0.99 . ?
C1 H1B 0.99 . ?
C11 C12 1.3915(15) . ?
C11 C16 1.3961(14) . ?
C12 C13 1.3954(15) . ?
C12 H12 0.95 . ?
C13 C14 1.3817(18) . ?
C13 H13 0.95 . ?
C14 C15 1.3876(18) . ?
C14 H14 0.95 . ?
C15 C16 1.3945(14) . ?
C15 H15 0.95 . ?
C16 H16 0.95 . ?
C2 N3 1.3395(13) . ?
C2 C21 1.4806(14) . ?
C21 H21A 0.98 . ?
C21 H21B 0.98 . ?
C21 H21C 0.98 . ?
N3 C4 1.3873(13) . ?
N3 C31 1.4812(12) . ?
C31 C32 1.5217(14) . ?
C31 C33 1.5271(14) . ?
C31 H31 1 . ?
C32 H32A 0.98 . ?
C32 H32B 0.98 . ?
C32 H32C 0.98 . ?
C33 C34 1.5269(15) . ?
C33 H33A 0.99 . ?
C33 H33B 0.99 . ?
C34 H34A 0.98 . ?
C34 H34B 0.98 . ?
C34 H34C 0.98 . ?
C4 C5 1.3560(14) . ?
C4 H4 0.95 . ?
C5 H5 0.95 . ?
